data_1553450
loop_
_publ_author_name
'Wen, Li-Rong'
'Shen, Qiang-Yu'
'Guo, Wei-Si'
'Li, Ming'

_publ_section_title
;
 Copper-catalyzed tandem arylation--cyclization of 2-alkynylaryl
 isothiocyanates with diaryliodonium salts: an efficient synthesis of
 thiochromeno[2,3-b]indoles
;
_journal_issue 7
_journal_name_full 'Organic Chemistry Frontiers'
_journal_page_first 870
_journal_paper_doi 10.1039/C6QO00133E
_journal_volume 3
_journal_year 2016
_chemical_formula_moiety 'C21 H13 N S'
_chemical_formula_sum 'C21 H13 N S'
_chemical_formula_weight 311.38
_space_group_crystal_system triclinic
_space_group_IT_number 2
_space_group_name_Hall '-P 1'
_space_group_name_H-M_alt 'P -1'
_atom_sites_solution_hydrogens geom
_atom_sites_solution_primary direct
_audit_creation_date 2015-05-08
_audit_creation_method
;
Olex2 1.2
(compiled 2015.01.26 svn.r3150 for OlexSys, GUI svn.r4998)
;
_audit_update_record
;
2015-05-08 deposited with the CCDC.
2016-05-13 downloaded from the CCDC.
;
_cell_angle_alpha 66.214(10)
_cell_angle_beta 86.273(17)
_cell_angle_gamma 89.284(17)
_cell_formula_units_Z 2
_cell_length_a 7.187(3)
_cell_length_b 10.356(4)
_cell_length_c 11.075(4)
_cell_measurement_reflns_used 2423
_cell_measurement_temperature 173.1500
_cell_measurement_theta_max 27.4838
_cell_measurement_theta_min 2.8408
_cell_volume 752.6(5)
_computing_cell_refinement 'CrystalClear (Rigaku Inc., 2007)'
_computing_data_collection 'CrystalClear (Rigaku Inc., 2007)'
_computing_data_reduction 'CrystalClear (Rigaku Inc., 2007)'
_computing_molecular_graphics 'Olex2 (Dolomanov et al., 2009)'
_computing_publication_material 'CIFTAB (Sheldrick, 2013)'
_computing_structure_refinement 'SHELXL (Sheldrick, 2014)'
_computing_structure_solution
;
'SHELXT (Sheldrick, 2014)'
;
_diffrn_ambient_temperature 173.1500
_diffrn_detector_area_resol_mean 28.5714
_diffrn_measured_fraction_theta_full 0.996
_diffrn_measured_fraction_theta_max 0.993
_diffrn_measurement_details
;
scan:
	Number of images: 180
	           Slice: -110.0000 - 70.0000
	     Image width: 1.0000
	        Exp time: 10.0000
	   Rotation axis: Omega
	           Omega: 0.0000
	             Chi: 45.0000
	             Phi: 270.0000
	             XTD: 40.0754
	          2theta: -20.0677
scan:
	Number of images: 180
	           Slice: -110.0000 - 70.0000
	     Image width: 1.0000
	        Exp time: 10.0000
	   Rotation axis: Omega
	           Omega: 0.0000
	             Chi: 45.0000
	             Phi: 90.0000
	             XTD: 40.0754
	          2theta: -20.0677
scan:
	Number of images: 172
	           Slice: -110.0000 - 62.0000
	     Image width: 1.0000
	        Exp time: 10.0000
	   Rotation axis: Omega
	           Omega: 0.0000
	             Chi: 45.0000
	             Phi: 0.0000
	             XTD: 40.0754
	          2theta: -20.0677
;
_diffrn_measurement_device
;
Saturn724+ (2x2 bin mode)
;
_diffrn_measurement_device_details
;
AFC10: Fixed Chi 2 circle
;
_diffrn_measurement_device_type 'Saturn724+ CCD'
_diffrn_measurement_method '\w scans at fixed \c = 45\%'
_diffrn_orient_matrix_type d*Trek
_diffrn_orient_matrix_UB_11 0.0016
_diffrn_orient_matrix_UB_12 -0.1369
_diffrn_orient_matrix_UB_13 0.0264
_diffrn_orient_matrix_UB_21 -0.0517
_diffrn_orient_matrix_UB_22 -0.0196
_diffrn_orient_matrix_UB_23 -0.0899
_diffrn_orient_matrix_UB_31 0.0981
_diffrn_orient_matrix_UB_32 0.0056
_diffrn_orient_matrix_UB_33 -0.0109
_diffrn_radiation_detector CCD
_diffrn_radiation_monochromator 'Graphite Monochromator'
_diffrn_radiation_type MoK\a
_diffrn_radiation_wavelength 0.71073
_diffrn_reflns_av_R_equivalents 0.0417
_diffrn_reflns_av_unetI/netI 0.0410
_diffrn_reflns_Laue_measured_fraction_full 0.996
_diffrn_reflns_Laue_measured_fraction_max 0.993
_diffrn_reflns_limit_h_max 9
_diffrn_reflns_limit_h_min -9
_diffrn_reflns_limit_k_max 13
_diffrn_reflns_limit_k_min -13
_diffrn_reflns_limit_l_max 14
_diffrn_reflns_limit_l_min -14
_diffrn_reflns_number 9625
_diffrn_reflns_point_group_measured_fraction_full 0.996
_diffrn_reflns_point_group_measured_fraction_max 0.993
_diffrn_reflns_theta_full 26.000
_diffrn_reflns_theta_max 27.493
_diffrn_reflns_theta_min 2.841
_diffrn_source 'Sealed Tube'
_diffrn_source_current 30.0000
_diffrn_source_power 1.5000
_diffrn_source_voltage 50.0000
_exptl_absorpt_coefficient_mu 0.213
_exptl_absorpt_correction_T_max 1.0000
_exptl_absorpt_correction_T_min 0.8779
_exptl_absorpt_correction_type multi-scan
_exptl_absorpt_process_details 'CrystalClear (Rigaku Inc., 2007)'
_exptl_crystal_colour red
_exptl_crystal_colour_primary red
_exptl_crystal_density_diffrn 1.374
_exptl_crystal_description rod
_exptl_crystal_F_000 324
_exptl_crystal_size_max 0.44
_exptl_crystal_size_mid 0.16
_exptl_crystal_size_min 0.13
_refine_diff_density_max 0.282
_refine_diff_density_min -0.217
_refine_diff_density_rms 0.044
_refine_ls_extinction_method none
_refine_ls_goodness_of_fit_ref 1.176
_refine_ls_hydrogen_treatment constr
_refine_ls_matrix_type full
_refine_ls_number_parameters 208
_refine_ls_number_reflns 3458
_refine_ls_number_restraints 0
_refine_ls_restrained_S_all 1.176
_refine_ls_R_factor_all 0.0659
_refine_ls_R_factor_gt 0.0583
_refine_ls_shift/su_max 0.000
_refine_ls_shift/su_mean 0.000
_refine_ls_structure_factor_coef Fsqd
_refine_ls_weighting_details 'w=1/[\s^2^(Fo^2^)+(0.0364P)^2^+0.3885P] where P=(Fo^2^+2Fc^2^)/3'
_refine_ls_weighting_scheme calc
_refine_ls_wR_factor_gt 0.1187
_refine_ls_wR_factor_ref 0.1224
_reflns_Friedel_coverage 0.000
_reflns_number_gt 3156
_reflns_number_total 3458
_reflns_threshold_expression 'I > 2\s(I)'
_cod_data_source_file c6qo00133e2.cif
_cod_data_source_block sa4100
_cod_database_code 1553450
_shelx_space_group_comment
;
The symmetry employed for this shelxl refinement is uniquely defined
by the following loop, which should always be used as a source of
symmetry information in preference to the above space-group names.
They are only intended as comments.
;
_diffrn_number_total 3461
_olex2_refinement_description
;
1. Fixed Uiso
 At 1.2 times of:
  All C(H) groups
2.a Aromatic/amide H refined with riding coordinates:
 C2(H2), C3(H3), C4(H4), C5(H5), C12(H12), C13(H13), C14(H14), C15(H15),
 C17(H17), C18(H18), C19(H19), C20(H20), C21(H21)
;
_shelx_shelxl_version_number 2014/7
_olex2_submission_special_instructions 'No special instructions were received'

loop_
_space_group_symop_operation_xyz
'x, y, z'
'-x, -y, -z'

loop_
_atom_site_label
_atom_site_type_symbol
_atom_site_fract_x
_atom_site_fract_y
_atom_site_fract_z
_atom_site_U_iso_or_equiv
_atom_site_adp_type
_atom_site_occupancy
_atom_site_site_symmetry_order
_atom_site_calc_flag
_atom_site_refinement_flags_posn
S1 S 0.19895(8) 0.38023(6) 1.21088(5) 0.03426(16) Uani 1 1 d .
N1 N 0.2534(2) 0.64489(19) 1.03835(17) 0.0320(4) Uani 1 1 d .
C1 C 0.2862(3) 0.7192(2) 0.8995(2) 0.0303(4) Uani 1 1 d .
C2 C 0.3152(3) 0.8635(2) 0.8322(2) 0.0385(5) Uani 1 1 d .
H2 H 0.3154 0.9222 0.8774 0.046 Uiso 1 1 calc R
C3 C 0.3439(3) 0.9180(2) 0.6958(2) 0.0420(5) Uani 1 1 d .
H3 H 0.3639 1.0145 0.6488 0.050 Uiso 1 1 calc R
C4 C 0.3432(3) 0.8302(2) 0.6280(2) 0.0374(5) Uani 1 1 d .
H4 H 0.3615 0.8692 0.5363 0.045 Uiso 1 1 calc R
C5 C 0.3157(3) 0.6858(2) 0.6948(2) 0.0330(5) Uani 1 1 d .
H5 H 0.3160 0.6279 0.6489 0.040 Uiso 1 1 calc R
C6 C 0.2876(3) 0.6289(2) 0.8322(2) 0.0272(4) Uani 1 1 d .
C7 C 0.2555(3) 0.4869(2) 0.93498(19) 0.0270(4) Uani 1 1 d .
C8 C 0.2373(3) 0.5127(2) 1.05590(19) 0.0288(4) Uani 1 1 d .
C9 C 0.2441(3) 0.3579(2) 0.93115(19) 0.0284(4) Uani 1 1 d .
C10 C 0.2116(3) 0.2294(2) 1.0508(2) 0.0311(4) Uani 1 1 d .
C11 C 0.1896(3) 0.2292(2) 1.1783(2) 0.0310(4) Uani 1 1 d .
C12 C 0.1577(3) 0.1027(2) 1.2898(2) 0.0399(5) Uani 1 1 d .
H12 H 0.1430 0.1038 1.3734 0.048 Uiso 1 1 calc R
C13 C 0.1482(4) -0.0226(3) 1.2762(2) 0.0472(6) Uani 1 1 d .
H13 H 0.1269 -0.1062 1.3508 0.057 Uiso 1 1 calc R
C14 C 0.1699(4) -0.0263(2) 1.1522(2) 0.0475(6) Uani 1 1 d .
H14 H 0.1643 -0.1118 1.1437 0.057 Uiso 1 1 calc R
C15 C 0.2001(3) 0.0983(2) 1.0416(2) 0.0398(5) Uani 1 1 d .
H15 H 0.2132 0.0953 0.9587 0.048 Uiso 1 1 calc R
C16 C 0.2682(3) 0.3459(2) 0.80093(19) 0.0288(4) Uani 1 1 d .
C17 C 0.4450(3) 0.3259(2) 0.7537(2) 0.0355(5) Uani 1 1 d .
H17 H 0.5469 0.3173 0.8039 0.043 Uiso 1 1 calc R
C18 C 0.4694(3) 0.3187(3) 0.6313(2) 0.0413(5) Uani 1 1 d .
H18 H 0.5879 0.3050 0.5999 0.050 Uiso 1 1 calc R
C19 C 0.3196(3) 0.3318(2) 0.5557(2) 0.0390(5) Uani 1 1 d .
H19 H 0.3371 0.3277 0.4734 0.047 Uiso 1 1 calc R
C20 C 0.1440(3) 0.3511(2) 0.6026(2) 0.0380(5) Uani 1 1 d .
H20 H 0.0428 0.3601 0.5516 0.046 Uiso 1 1 calc R
C21 C 0.1169(3) 0.3573(2) 0.7258(2) 0.0345(5) Uani 1 1 d .
H21 H -0.0022 0.3691 0.7576 0.041 Uiso 1 1 calc R

loop_
_atom_site_aniso_label
_atom_site_aniso_U_11
_atom_site_aniso_U_22
_atom_site_aniso_U_33
_atom_site_aniso_U_23
_atom_site_aniso_U_13
_atom_site_aniso_U_12
S1 0.0372(3) 0.0426(3) 0.0263(3) -0.0173(2) -0.0028(2) 0.0028(2)
N1 0.0313(9) 0.0381(10) 0.0348(9) -0.0230(8) -0.0031(7) 0.0020(7)
C1 0.0263(10) 0.0342(10) 0.0360(11) -0.0200(9) -0.0022(8) 0.0017(8)
C2 0.0394(12) 0.0350(11) 0.0493(13) -0.0257(10) -0.0014(10) 0.0013(9)
C3 0.0436(13) 0.0281(11) 0.0512(14) -0.0132(10) -0.0005(11) -0.0007(9)
C4 0.0393(12) 0.0359(12) 0.0347(11) -0.0120(9) -0.0008(9) 0.0012(9)
C5 0.0348(11) 0.0353(11) 0.0318(11) -0.0165(9) -0.0023(9) 0.0028(9)
C6 0.0237(9) 0.0296(10) 0.0316(10) -0.0159(8) -0.0022(8) 0.0023(7)
C7 0.0242(9) 0.0340(10) 0.0261(9) -0.0156(8) -0.0035(8) 0.0038(8)
C8 0.0233(9) 0.0394(11) 0.0290(10) -0.0190(9) -0.0039(8) 0.0037(8)
C9 0.0272(10) 0.0328(10) 0.0283(10) -0.0154(8) -0.0047(8) 0.0050(8)
C10 0.0315(10) 0.0311(10) 0.0306(10) -0.0119(8) -0.0049(8) 0.0037(8)
C11 0.0266(10) 0.0362(11) 0.0302(10) -0.0129(9) -0.0054(8) 0.0040(8)
C12 0.0409(12) 0.0437(13) 0.0301(11) -0.0094(10) -0.0049(9) 0.0018(10)
C13 0.0528(15) 0.0372(13) 0.0396(13) -0.0024(10) -0.0064(11) -0.0005(11)
C14 0.0589(16) 0.0319(12) 0.0494(14) -0.0133(11) -0.0085(12) 0.0032(11)
C15 0.0522(14) 0.0315(11) 0.0368(12) -0.0145(9) -0.0063(10) 0.0044(10)
C16 0.0382(11) 0.0247(9) 0.0266(10) -0.0131(8) -0.0044(8) 0.0036(8)
C17 0.0384(12) 0.0412(12) 0.0325(11) -0.0205(10) -0.0047(9) 0.0037(9)
C18 0.0422(13) 0.0504(14) 0.0367(12) -0.0237(11) 0.0003(10) 0.0035(10)
C19 0.0573(14) 0.0368(12) 0.0259(10) -0.0157(9) -0.0044(10) 0.0019(10)
C20 0.0517(14) 0.0321(11) 0.0338(11) -0.0151(9) -0.0156(10) 0.0066(10)
C21 0.0393(12) 0.0319(11) 0.0357(11) -0.0164(9) -0.0075(9) 0.0059(9)

loop_
_atom_type_symbol
_atom_type_description
_atom_type_scat_dispersion_real
_atom_type_scat_dispersion_imag
_atom_type_scat_source
C C 0.0033 0.0016 'International Tables Vol C Tables 4.2.6.8 and 6.1.1.4'
H H 0.0000 0.0000 'International Tables Vol C Tables 4.2.6.8 and 6.1.1.4'
N N 0.0061 0.0033 'International Tables Vol C Tables 4.2.6.8 and 6.1.1.4'
S S 0.1246 0.1234 'International Tables Vol C Tables 4.2.6.8 and 6.1.1.4'

loop_
_geom_angle_atom_site_label_1
_geom_angle_atom_site_label_2
_geom_angle_atom_site_label_3
_geom_angle
C8 S1 C11 102.87(10)
C8 N1 C1 104.38(16)
C2 C1 N1 126.17(19)
C2 C1 C6 121.4(2)
C6 C1 N1 112.39(18)
C1 C2 H2 120.9
C3 C2 C1 118.2(2)
C3 C2 H2 120.9
C2 C3 H3 119.5
C2 C3 C4 120.9(2)
C4 C3 H3 119.5
C3 C4 H4 119.4
C5 C4 C3 121.1(2)
C5 C4 H4 119.4
C4 C5 H5 120.6
C4 C5 C6 118.77(19)
C6 C5 H5 120.6
C1 C6 C7 105.50(17)
C5 C6 C1 119.54(19)
C5 C6 C7 134.96(18)
C6 C7 C8 102.46(16)
C9 C7 C6 132.78(18)
C9 C7 C8 124.76(18)
N1 C8 S1 121.63(15)
N1 C8 C7 115.28(18)
C7 C8 S1 123.09(16)
C7 C9 C10 121.95(18)
C7 C9 C16 119.41(18)
C10 C9 C16 118.63(17)
C11 C10 C9 123.02(19)
C15 C10 C9 119.81(19)
C15 C10 C11 117.17(19)
C10 C11 S1 124.30(16)
C12 C11 S1 115.13(16)
C12 C11 C10 120.6(2)
C11 C12 H12 119.9
C13 C12 C11 120.3(2)
C13 C12 H12 119.9
C12 C13 H13 119.7
C12 C13 C14 120.6(2)
C14 C13 H13 119.7
C13 C14 H14 120.3
C15 C14 C13 119.4(2)
C15 C14 H14 120.3
C10 C15 H15 119.0
C14 C15 C10 121.9(2)
C14 C15 H15 119.0
C17 C16 C9 119.46(18)
C21 C16 C9 120.85(18)
C21 C16 C17 119.68(19)
C16 C17 H17 120.1
C18 C17 C16 119.8(2)
C18 C17 H17 120.1
C17 C18 H18 119.7
C19 C18 C17 120.6(2)
C19 C18 H18 119.7
C18 C19 H19 120.1
C20 C19 C18 119.7(2)
C20 C19 H19 120.1
C19 C20 H20 119.8
C19 C20 C21 120.4(2)
C21 C20 H20 119.8
C16 C21 C20 119.8(2)
C16 C21 H21 120.1
C20 C21 H21 120.1

loop_
_geom_bond_atom_site_label_1
_geom_bond_atom_site_label_2
_geom_bond_distance
S1 C8 1.718(2)
S1 C11 1.744(2)
N1 C1 1.419(3)
N1 C8 1.308(3)
C1 C2 1.386(3)
C1 C6 1.411(3)
C2 H2 0.9300
C2 C3 1.385(3)
C3 H3 0.9300
C3 C4 1.394(3)
C4 H4 0.9300
C4 C5 1.385(3)
C5 H5 0.9300
C5 C6 1.394(3)
C6 C7 1.462(3)
C7 C8 1.465(3)
C7 C9 1.358(3)
C9 C10 1.458(3)
C9 C16 1.496(3)
C10 C11 1.409(3)
C10 C15 1.406(3)
C11 C12 1.400(3)
C12 H12 0.9300
C12 C13 1.369(3)
C13 H13 0.9300
C13 C14 1.387(4)
C14 H14 0.9300
C14 C15 1.382(3)
C15 H15 0.9300
C16 C17 1.388(3)
C16 C21 1.387(3)
C17 H17 0.9300
C17 C18 1.387(3)
C18 H18 0.9300
C18 C19 1.378(3)
C19 H19 0.9300
C19 C20 1.376(3)
C20 H20 0.9300
C20 C21 1.393(3)
C21 H21 0.9300

loop_
_geom_torsion_atom_site_label_1
_geom_torsion_atom_site_label_2
_geom_torsion_atom_site_label_3
_geom_torsion_atom_site_label_4
_geom_torsion
S1 C11 C12 C13 -179.81(18)
N1 C1 C2 C3 -179.6(2)
N1 C1 C6 C5 179.19(17)
N1 C1 C6 C7 -0.6(2)
C1 N1 C8 S1 179.17(14)
C1 N1 C8 C7 -0.5(2)
C1 C2 C3 C4 0.1(3)
C1 C6 C7 C8 0.3(2)
C1 C6 C7 C9 -179.3(2)
C2 C1 C6 C5 -1.1(3)
C2 C1 C6 C7 179.14(19)
C2 C3 C4 C5 -0.6(4)
C3 C4 C5 C6 0.3(3)
C4 C5 C6 C1 0.5(3)
C4 C5 C6 C7 -179.7(2)
C5 C6 C7 C8 -179.5(2)
C5 C6 C7 C9 1.0(4)
C6 C1 C2 C3 0.7(3)
C6 C7 C8 S1 -179.51(14)
C6 C7 C8 N1 0.1(2)
C6 C7 C9 C10 179.53(19)
C6 C7 C9 C16 0.5(3)
C7 C9 C10 C11 0.0(3)
C7 C9 C10 C15 179.7(2)
C7 C9 C16 C17 90.1(2)
C7 C9 C16 C21 -88.5(3)
C8 S1 C11 C10 0.3(2)
C8 S1 C11 C12 -179.61(16)
C8 N1 C1 C2 -179.1(2)
C8 N1 C1 C6 0.7(2)
C8 C7 C9 C10 0.0(3)
C8 C7 C9 C16 -179.00(17)
C9 C7 C8 S1 0.1(3)
C9 C7 C8 N1 179.74(18)
C9 C10 C11 S1 -0.3(3)
C9 C10 C11 C12 179.67(19)
C9 C10 C15 C14 179.8(2)
C9 C16 C17 C18 -178.1(2)
C9 C16 C21 C20 177.56(19)
C10 C9 C16 C17 -88.9(2)
C10 C9 C16 C21 92.4(2)
C10 C11 C12 C13 0.2(3)
C11 S1 C8 N1 -179.88(16)
C11 S1 C8 C7 -0.25(18)
C11 C10 C15 C14 -0.4(3)
C11 C12 C13 C14 0.0(4)
C12 C13 C14 C15 -0.5(4)
C13 C14 C15 C10 0.7(4)
C15 C10 C11 S1 -179.98(16)
C15 C10 C11 C12 0.0(3)
C16 C9 C10 C11 179.10(19)
C16 C9 C10 C15 -1.2(3)
C16 C17 C18 C19 0.2(3)
C17 C16 C21 C20 -1.1(3)
C17 C18 C19 C20 -0.5(4)
C18 C19 C20 C21 -0.1(3)
C19 C20 C21 C16 0.9(3)
C21 C16 C17 C18 0.6(3)
